data_1548874
loop_
_publ_author_name
'Eleazer, Bennett J.'
'Smith, Mark D.'
'Popov, Alexey A.'
'Peryshkov, Dmitry V.'

_publ_section_title
;
 Expansion of the (BB) \\rangle metallacycle with coinage metal cations:
 formation of B-M-Ru-B (M = Cu, Ag, Au) dimetalacyclodiboryls.
;
_journal_issue 9
_journal_name_full 'Chemical science'
_journal_page_first 2601
_journal_page_last 2608
_journal_paper_doi 10.1039/c8sc00190a
_journal_volume 9
_journal_year 2018
_chemical_formula_moiety 'C32 H72 B20 Cl2 Cu2 O8 P4 Ru2'
_chemical_formula_sum 'C32 H72 B20 Cl2 Cu2 O8 P4 Ru2'
_chemical_formula_weight 1325.09
_space_group_crystal_system monoclinic
_space_group_IT_number 14
_space_group_name_Hall '-P 2yn'
_space_group_name_H-M_alt 'P 1 21/n 1'
_symmetry_space_group_name_Hall '-P 2yn'
_symmetry_space_group_name_H-M 'P 1 21/n 1'
_atom_sites_solution_hydrogens mixed
_atom_sites_solution_primary direct
_audit_creation_date 2016-06-15
_audit_creation_method
;
Olex2 1.2
(compiled 2016.02.19 svn.r3266 for OlexSys, GUI svn.r5155)
;
_audit_update_record
;
2018-01-12 deposited with the CCDC.
2018-02-05 downloaded from the CCDC.
;
_cell_angle_alpha 90
_cell_angle_beta 92.821(2)
_cell_angle_gamma 90
_cell_formula_units_Z 2
_cell_length_a 10.4786(5)
_cell_length_b 16.1010(8)
_cell_length_c 16.7081(8)
_cell_measurement_reflns_used 9849
_cell_measurement_temperature 100(2)
_cell_measurement_theta_max 28.325
_cell_measurement_theta_min 2.246
_cell_volume 2815.5(2)
_computing_cell_refinement 'SAINT v8.34A (Bruker, 2013)'
_computing_data_collection 'Bruker APEXII v2014.9-0 (Bruker, 2014)'
_computing_data_reduction 'SAINT v8.34A (Bruker, 2013)'
_computing_molecular_graphics 'Olex2 (Dolomanov et al., 2009)'
_computing_publication_material 'Olex2 (Dolomanov et al., 2009)'
_computing_structure_refinement 'XL (Sheldrick, 2008)'
_computing_structure_solution 'XT (Sheldrick, 2015)'
_diffrn_ambient_temperature 100(2)
_diffrn_detector 'Bruker PHOTON-100 area detector'
_diffrn_detector_area_resol_mean 10.4
_diffrn_detector_type 'CMOS area detector'
_diffrn_measured_fraction_theta_full 0.998
_diffrn_measured_fraction_theta_max 0.998
_diffrn_measurement_device 'three-circle diffractometer'
_diffrn_measurement_device_type 'Bruker D8 QUEST'
_diffrn_measurement_method '\w and \f scans'
_diffrn_radiation_monochromator 'mirror optics'
_diffrn_radiation_probe x-ray
_diffrn_radiation_type MoK\a
_diffrn_radiation_wavelength 0.71073
_diffrn_reflns_av_R_equivalents 0.0548
_diffrn_reflns_av_unetI/netI 0.0348
_diffrn_reflns_Laue_measured_fraction_full 0.998
_diffrn_reflns_Laue_measured_fraction_max 0.998
_diffrn_reflns_limit_h_max 13
_diffrn_reflns_limit_h_min -13
_diffrn_reflns_limit_k_max 21
_diffrn_reflns_limit_k_min -21
_diffrn_reflns_limit_l_max 22
_diffrn_reflns_limit_l_min -22
_diffrn_reflns_number 71901
_diffrn_reflns_point_group_measured_fraction_full 0.998
_diffrn_reflns_point_group_measured_fraction_max 0.998
_diffrn_reflns_theta_full 28.338
_diffrn_reflns_theta_max 28.338
_diffrn_reflns_theta_min 2.246
_diffrn_source 'microfocus sealed X-ray tube'
_diffrn_source_type 'Incoatec I\ms'
_diffrn_standards_number 0
_exptl_absorpt_coefficient_mu 1.523
_exptl_absorpt_correction_T_max 0.3790
_exptl_absorpt_correction_T_min 0.3343
_exptl_absorpt_correction_type multi-scan
_exptl_absorpt_process_details
;
SADABS-2014/4 (Bruker,2014/4) was used for absorption correction.
wR2(int) was 0.0822 before and 0.0562 after correction.
The Ratio of minimum to maximum transmission is 0.8821.
The \l/2 correction factor is Not present.
;
_exptl_crystal_colour colourless
_exptl_crystal_density_diffrn 1.563
_exptl_crystal_description block
_exptl_crystal_F_000 1336
_exptl_crystal_size_max 0.24
_exptl_crystal_size_mid 0.2
_exptl_crystal_size_min 0.18
_refine_diff_density_max 0.473
_refine_diff_density_min -0.438
_refine_diff_density_rms 0.090
_refine_ls_extinction_coef 0.00036(7)
_refine_ls_extinction_expression Fc^*^=kFc[1+0.001xFc^2^\l^3^/sin(2\q)]^-1/4^
_refine_ls_extinction_method 'SHELXL-2014/7 (Sheldrick 2014'
_refine_ls_goodness_of_fit_ref 1.041
_refine_ls_hydrogen_treatment mixed
_refine_ls_matrix_type full
_refine_ls_number_parameters 357
_refine_ls_number_reflns 6999
_refine_ls_number_restraints 0
_refine_ls_restrained_S_all 1.041
_refine_ls_R_factor_all 0.0414
_refine_ls_R_factor_gt 0.0284
_refine_ls_shift/su_max 0.002
_refine_ls_shift/su_mean 0.000
_refine_ls_structure_factor_coef Fsqd
_refine_ls_weighting_details 'w=1/[\s^2^(Fo^2^)+(0.0142P)^2^+2.7194P] where P=(Fo^2^+2Fc^2^)/3'
_refine_ls_weighting_scheme calc
_refine_ls_wR_factor_gt 0.0472
_refine_ls_wR_factor_ref 0.0501
_reflns_Friedel_coverage 0.000
_reflns_number_gt 5947
_reflns_number_total 6999
_reflns_threshold_expression 'I > 2\s(I)'
_cod_data_source_file c8sc00190a3.cif
_cod_data_source_block be366b
_cod_depositor_comments 'Adding full bibliography for 1548874--1548876.cif.'
_cod_database_code 1548874
_shelx_space_group_comment
;
The symmetry employed for this shelxl refinement is uniquely defined
by the following loop, which should always be used as a source of
symmetry information in preference to the above space-group names.
They are only intended as comments.
;
_shelx_estimated_absorpt_t_max 0.771
_shelx_estimated_absorpt_t_min 0.711
_olex2_refinement_description
;
1. Fixed Uiso
 At 1.2 times of:
  All C(H) groups
 At 1.5 times of:
  All C(H,H,H) groups
2.a Ternary CH refined with riding coordinates:
 C11(H11), C14(H14), C21(H21), C24(H24)
2.b Idealised Me refined as rotating group:
 C12(H12A,H12B,H12C), C13(H13A,H13B,H13C), C15(H15A,H15B,H15C), C16(H16A,H16B,
 H16C), C22(H22A,H22B,H22C), C23(H23A,H23B,H23C), C25(H25A,H25B,H25C), C26(H26A,
 H26B,H26C)
;
_shelx_shelxl_version_number 2014/7
_olex2_submission_special_instructions 'No special instructions were received'

loop_
_space_group_symop_operation_xyz
'x, y, z'
'-x+1/2, y+1/2, -z+1/2'
'-x, -y, -z'
'x-1/2, -y-1/2, z-1/2'

loop_
_atom_site_label
_atom_site_type_symbol
_atom_site_fract_x
_atom_site_fract_y
_atom_site_fract_z
_atom_site_U_iso_or_equiv
_atom_site_adp_type
_atom_site_occupancy
_atom_site_site_symmetry_order
_atom_site_calc_flag
_atom_site_refinement_flags_posn
Ru1 Ru 0.44752(2) 0.31744(2) 0.67352(2) 0.00713(4) Uani 1 1 d .
Cu1 Cu 0.45525(2) 0.41230(2) 0.54573(2) 0.00879(6) Uani 1 1 d .
Cl1 Cl 0.58475(5) 0.52540(3) 0.57878(3) 0.01847(11) Uani 1 1 d .
P1 P 0.24912(5) 0.38157(3) 0.68337(3) 0.00951(10) Uani 1 1 d .
P2 P 0.61000(5) 0.23964(3) 0.61859(3) 0.00967(10) Uani 1 1 d .
O1 O 0.14890(12) 0.33114(8) 0.62014(8) 0.0111(3) Uani 1 1 d .
O2 O 0.55020(12) 0.20599(8) 0.53037(8) 0.0114(3) Uani 1 1 d .
O3 O 0.59845(15) 0.45668(9) 0.76340(9) 0.0212(3) Uani 1 1 d .
O4 O 0.43922(14) 0.20880(9) 0.82089(8) 0.0195(3) Uani 1 1 d .
C1 C 0.20465(18) 0.27559(12) 0.56803(11) 0.0095(4) Uani 1 1 d .
C2 C 0.41724(18) 0.20858(12) 0.52056(11) 0.0091(4) Uani 1 1 d .
C3 C 0.54544(19) 0.40808(12) 0.72542(11) 0.0123(4) Uani 1 1 d .
C4 C 0.44359(18) 0.25129(12) 0.76651(12) 0.0119(4) Uani 1 1 d .
C11 C 0.22255(19) 0.48807(12) 0.64516(12) 0.0131(4) Uani 1 1 d .
H11 H 0.2638 0.4907 0.5925 0.016 Uiso 1 1 calc R
C12 C 0.0808(2) 0.50814(13) 0.62760(13) 0.0197(5) Uani 1 1 d .
H12A H 0.0429 0.4663 0.5910 0.030 Uiso 1 1 calc GR
H12B H 0.0728 0.5632 0.6028 0.030 Uiso 1 1 calc GR
H12C H 0.0362 0.5078 0.6778 0.030 Uiso 1 1 calc GR
C13 C 0.2877(2) 0.55458(13) 0.69802(14) 0.0226(5) Uani 1 1 d .
H13A H 0.2423 0.5603 0.7476 0.034 Uiso 1 1 calc GR
H13B H 0.2861 0.6077 0.6694 0.034 Uiso 1 1 calc GR
H13C H 0.3765 0.5384 0.7110 0.034 Uiso 1 1 calc GR
C14 C 0.1651(2) 0.37561(13) 0.77732(12) 0.0177(5) Uani 1 1 d .
H14 H 0.0895 0.4136 0.7729 0.021 Uiso 1 1 calc R
C15 C 0.1174(2) 0.28749(14) 0.79092(14) 0.0239(5) Uani 1 1 d .
H15A H 0.0512 0.2736 0.7496 0.036 Uiso 1 1 calc GR
H15B H 0.0816 0.2838 0.8439 0.036 Uiso 1 1 calc GR
H15C H 0.1887 0.2484 0.7880 0.036 Uiso 1 1 calc GR
C16 C 0.2528(2) 0.40410(15) 0.84862(13) 0.0267(5) Uani 1 1 d .
H16A H 0.3242 0.3651 0.8563 0.040 Uiso 1 1 calc GR
H16B H 0.2042 0.4057 0.8972 0.040 Uiso 1 1 calc GR
H16C H 0.2860 0.4597 0.8378 0.040 Uiso 1 1 calc GR
C21 C 0.76253(19) 0.28381(13) 0.58922(12) 0.0159(4) Uani 1 1 d .
H21 H 0.8254 0.2372 0.5875 0.019 Uiso 1 1 calc R
C22 C 0.7535(2) 0.32365(15) 0.50626(13) 0.0231(5) Uani 1 1 d .
H22A H 0.7305 0.2813 0.4660 0.035 Uiso 1 1 calc GR
H22B H 0.8363 0.3480 0.4946 0.035 Uiso 1 1 calc GR
H22C H 0.6881 0.3672 0.5049 0.035 Uiso 1 1 calc GR
C23 C 0.8142(2) 0.34612(14) 0.65252(14) 0.0223(5) Uani 1 1 d .
H23A H 0.7666 0.3984 0.6468 0.033 Uiso 1 1 calc GR
H23B H 0.9050 0.3565 0.6449 0.033 Uiso 1 1 calc GR
H23C H 0.8039 0.3232 0.7062 0.033 Uiso 1 1 calc GR
C24 C 0.6549(2) 0.14041(12) 0.66701(12) 0.0151(4) Uani 1 1 d .
H24 H 0.5746 0.1151 0.6859 0.018 Uiso 1 1 calc R
C25 C 0.7117(2) 0.07811(13) 0.60933(13) 0.0233(5) Uani 1 1 d .
H25A H 0.6505 0.0682 0.5641 0.035 Uiso 1 1 calc GR
H25B H 0.7297 0.0257 0.6375 0.035 Uiso 1 1 calc GR
H25C H 0.7911 0.1006 0.5895 0.035 Uiso 1 1 calc GR
C26 C 0.7443(2) 0.15345(14) 0.74141(13) 0.0226(5) Uani 1 1 d .
H26A H 0.8286 0.1709 0.7248 0.034 Uiso 1 1 calc GR
H26B H 0.7524 0.1013 0.7715 0.034 Uiso 1 1 calc GR
H26C H 0.7089 0.1965 0.7754 0.034 Uiso 1 1 calc GR
B1 B 0.3388(2) 0.22680(13) 0.60646(13) 0.0098(4) Uani 1 1 d .
B2 B 0.3529(2) 0.30556(13) 0.53534(13) 0.0087(4) Uani 1 1 d .
B3 B 0.3346(2) 0.12756(14) 0.55942(14) 0.0131(5) Uani 1 1 d .
H3 H 0.387(2) 0.0767(13) 0.5849(13) 0.016(6) Uiso 1 1 d .
B4 B 0.1914(2) 0.17221(14) 0.59104(14) 0.0120(4) Uani 1 1 d .
H4 H 0.1374(19) 0.1547(12) 0.6404(12) 0.005(5) Uiso 1 1 d .
B5 B 0.3523(2) 0.25722(14) 0.43767(13) 0.0110(4) Uani 1 1 d .
H5 H 0.4126(19) 0.2819(13) 0.3927(12) 0.010(5) Uiso 1 1 d .
B6 B 0.3428(2) 0.14621(14) 0.45336(14) 0.0129(5) Uani 1 1 d .
H6 H 0.3995(19) 0.1070(12) 0.4187(12) 0.009(5) Uiso 1 1 d .
B7 B 0.1938(2) 0.12349(15) 0.49600(14) 0.0149(5) Uani 1 1 d .
H7 H 0.142(2) 0.0655(14) 0.4834(13) 0.019(6) Uiso 1 1 d .
B8 B 0.1106(2) 0.21937(14) 0.50457(14) 0.0131(5) Uani 1 1 d .
H8 H 0.012(2) 0.2278(12) 0.5045(12) 0.011(5) Uiso 1 1 d .
B9 B 0.2096(2) 0.30190(14) 0.46966(13) 0.0115(4) Uani 1 1 d .
H9 H 0.1670(19) 0.3582(12) 0.4482(12) 0.008(5) Uiso 1 1 d .
B10 B 0.2051(2) 0.20315(14) 0.42117(14) 0.0133(5) Uani 1 1 d .
H10 H 0.162(2) 0.1940(13) 0.3625(13) 0.015(6) Uiso 1 1 d .

loop_
_atom_site_aniso_label
_atom_site_aniso_U_11
_atom_site_aniso_U_22
_atom_site_aniso_U_33
_atom_site_aniso_U_23
_atom_site_aniso_U_13
_atom_site_aniso_U_12
Ru1 0.00785(8) 0.00638(8) 0.00711(7) 0.00060(6) -0.00007(5) -0.00083(6)
Cu1 0.00975(12) 0.00728(12) 0.00931(11) 0.00147(9) 0.00012(9) -0.00153(9)
Cl1 0.0271(3) 0.0140(2) 0.0135(2) 0.00571(19) -0.0072(2) -0.0106(2)
P1 0.0103(2) 0.0087(2) 0.0097(2) -0.00074(18) 0.00197(19) 0.00044(19)
P2 0.0085(2) 0.0097(2) 0.0107(2) 0.00026(19) -0.00104(19) 0.00093(19)
O1 0.0078(7) 0.0117(7) 0.0141(7) -0.0032(5) 0.0025(5) 0.0005(5)
O2 0.0084(7) 0.0140(7) 0.0116(7) -0.0018(5) -0.0011(5) 0.0027(5)
O3 0.0276(9) 0.0159(8) 0.0191(8) 0.0005(6) -0.0065(7) -0.0083(7)
O4 0.0205(8) 0.0207(8) 0.0170(8) 0.0102(6) -0.0024(6) -0.0052(6)
C1 0.0076(9) 0.0088(9) 0.0121(9) -0.0009(7) 0.0007(7) 0.0000(7)
C2 0.0082(9) 0.0083(9) 0.0107(9) 0.0002(7) -0.0004(7) 0.0011(7)
C3 0.0135(10) 0.0115(10) 0.0122(9) 0.0043(8) 0.0022(8) 0.0003(8)
C4 0.0091(10) 0.0119(10) 0.0145(10) -0.0019(8) -0.0015(8) -0.0015(8)
C11 0.0149(10) 0.0071(9) 0.0175(10) 0.0009(8) 0.0017(8) 0.0018(8)
C12 0.0160(11) 0.0144(11) 0.0285(12) 0.0021(9) -0.0006(9) 0.0041(9)
C13 0.0242(12) 0.0103(10) 0.0327(13) -0.0052(9) -0.0045(10) 0.0015(9)
C14 0.0182(11) 0.0212(11) 0.0146(10) 0.0013(8) 0.0086(9) 0.0053(9)
C15 0.0188(12) 0.0310(13) 0.0227(12) 0.0096(10) 0.0084(9) -0.0014(10)
C16 0.0399(15) 0.0291(13) 0.0116(11) -0.0049(9) 0.0062(10) 0.0039(11)
C21 0.0073(10) 0.0179(11) 0.0228(11) 0.0014(9) 0.0035(8) 0.0006(8)
C22 0.0179(11) 0.0264(13) 0.0259(12) 0.0049(10) 0.0092(9) 0.0003(10)
C23 0.0106(11) 0.0260(12) 0.0303(13) -0.0013(10) 0.0004(9) -0.0048(9)
C24 0.0185(11) 0.0102(10) 0.0161(10) 0.0009(8) -0.0029(8) 0.0033(8)
C25 0.0300(13) 0.0160(11) 0.0231(12) -0.0041(9) -0.0060(10) 0.0102(10)
C26 0.0293(13) 0.0192(11) 0.0183(11) -0.0016(9) -0.0103(10) 0.0094(10)
B1 0.0096(11) 0.0101(11) 0.0095(10) 0.0005(8) -0.0003(8) -0.0004(8)
B2 0.0084(10) 0.0075(11) 0.0100(10) -0.0005(8) -0.0001(8) 0.0007(8)
B3 0.0159(12) 0.0081(11) 0.0152(11) 0.0000(9) -0.0012(9) -0.0014(9)
B4 0.0126(11) 0.0076(11) 0.0156(11) 0.0006(8) -0.0012(9) -0.0035(9)
B5 0.0128(11) 0.0111(11) 0.0089(10) 0.0006(8) -0.0010(9) 0.0005(9)
B6 0.0139(12) 0.0111(11) 0.0134(11) -0.0027(9) -0.0019(9) 0.0006(9)
B7 0.0158(12) 0.0117(11) 0.0170(12) -0.0012(9) -0.0020(9) -0.0033(9)
B8 0.0115(12) 0.0124(11) 0.0152(11) -0.0006(9) -0.0016(9) -0.0040(9)
B9 0.0123(11) 0.0103(11) 0.0115(10) -0.0001(8) -0.0017(9) -0.0009(9)
B10 0.0137(12) 0.0127(12) 0.0132(11) -0.0032(8) -0.0021(9) -0.0015(9)

loop_
_atom_type_symbol
_atom_type_description
_atom_type_scat_dispersion_real
_atom_type_scat_dispersion_imag
_atom_type_scat_source
C C 0.0033 0.0016 'International Tables Vol C Tables 4.2.6.8 and 6.1.1.4'
H H 0.0000 0.0000 'International Tables Vol C Tables 4.2.6.8 and 6.1.1.4'
B B 0.0013 0.0007 'International Tables Vol C Tables 4.2.6.8 and 6.1.1.4'
Cl Cl 0.1484 0.1585 'International Tables Vol C Tables 4.2.6.8 and 6.1.1.4'
Cu Cu 0.3201 1.2651 'International Tables Vol C Tables 4.2.6.8 and 6.1.1.4'
O O 0.0106 0.0060 'International Tables Vol C Tables 4.2.6.8 and 6.1.1.4'
P P 0.1023 0.0942 'International Tables Vol C Tables 4.2.6.8 and 6.1.1.4'
Ru Ru -1.2594 0.8363 'International Tables Vol C Tables 4.2.6.8 and 6.1.1.4'

loop_
_geom_angle_atom_site_label_1
_geom_angle_atom_site_label_2
_geom_angle_atom_site_label_3
_geom_angle
_geom_angle_site_symmetry_1
_geom_angle_site_symmetry_3
P1 Ru1 Cu1 82.153(14) . .
P1 Ru1 P2 158.930(18) . .
P1 Ru1 B2 77.46(5) . .
P2 Ru1 Cu1 86.578(14) . .
P2 Ru1 B2 81.85(5) . .
C3 Ru1 Cu1 83.71(6) . .
C3 Ru1 P1 95.06(6) . .
C3 Ru1 P2 101.36(6) . .
C3 Ru1 B1 174.12(8) . .
C3 Ru1 B2 130.30(7) . .
C4 Ru1 Cu1 178.76(6) . .
C4 Ru1 P1 97.83(6) . .
C4 Ru1 P2 93.82(6) . .
C4 Ru1 C3 95.06(8) . .
C4 Ru1 B1 90.78(8) . .
C4 Ru1 B2 134.51(8) . .
B1 Ru1 Cu1 90.45(6) . .
B1 Ru1 P1 83.42(6) . .
B1 Ru1 P2 78.91(6) . .
B1 Ru1 B2 43.83(7) . .
B2 Ru1 Cu1 46.71(5) . .
Cl1 Cu1 Ru1 164.591(16) 3_666 .
Cl1 Cu1 Ru1 107.669(15) . .
Cl1 Cu1 Cl1 87.248(19) . 3_666
B2 Cu1 Ru1 62.62(6) . .
B2 Cu1 Cl1 170.16(6) . .
B2 Cu1 Cl1 102.55(6) . 3_666
Cu1 Cl1 Cu1 92.751(19) . 3_666
O1 P1 Ru1 106.02(5) . .
O1 P1 C11 98.86(8) . .
O1 P1 C14 101.68(9) . .
C11 P1 Ru1 120.41(7) . .
C14 P1 Ru1 120.17(7) . .
C14 P1 C11 105.84(9) . .
O2 P2 Ru1 105.81(5) . .
O2 P2 C21 100.60(8) . .
O2 P2 C24 100.59(8) . .
C21 P2 Ru1 123.86(7) . .
C21 P2 C24 104.25(10) . .
C24 P2 Ru1 117.89(7) . .
C1 O1 P1 115.98(11) . .
C2 O2 P2 115.13(11) . .
O1 C1 B1 114.97(15) . .
O1 C1 B2 115.18(14) . .
O1 C1 B4 116.17(15) . .
O1 C1 B8 119.30(16) . .
O1 C1 B9 118.48(15) . .
B1 C1 B2 60.94(12) . .
B1 C1 B4 62.84(12) . .
B4 C1 B2 114.98(15) . .
B8 C1 B1 115.88(15) . .
B8 C1 B2 117.19(15) . .
B8 C1 B4 64.31(13) . .
B8 C1 B9 64.43(13) . .
B9 C1 B1 114.45(15) . .
B9 C1 B2 63.72(12) . .
B9 C1 B4 117.71(15) . .
O2 C2 B1 115.07(15) . .
O2 C2 B2 113.91(15) . .
O2 C2 B3 116.99(15) . .
O2 C2 B5 117.75(15) . .
O2 C2 B6 119.44(16) . .
B1 C2 B2 61.18(12) . .
B3 C2 B1 62.63(12) . .
B3 C2 B2 115.31(15) . .
B5 C2 B1 114.42(15) . .
B5 C2 B2 63.68(12) . .
B5 C2 B3 118.01(15) . .
B6 C2 B1 116.01(16) . .
B6 C2 B2 117.91(15) . .
B6 C2 B3 64.44(13) . .
B6 C2 B5 64.88(13) . .
O3 C3 Ru1 172.27(17) . .
O4 C4 Ru1 177.27(17) . .
P1 C11 H11 106.2 . .
C12 C11 P1 112.95(14) . .
C12 C11 H11 106.2 . .
C13 C11 P1 113.31(14) . .
C13 C11 H11 106.2 . .
C13 C11 C12 111.33(17) . .
C11 C12 H12A 109.5 . .
C11 C12 H12B 109.5 . .
C11 C12 H12C 109.5 . .
H12A C12 H12B 109.5 . .
H12A C12 H12C 109.5 . .
H12B C12 H12C 109.5 . .
C11 C13 H13A 109.5 . .
C11 C13 H13B 109.5 . .
C11 C13 H13C 109.5 . .
H13A C13 H13B 109.5 . .
H13A C13 H13C 109.5 . .
H13B C13 H13C 109.5 . .
P1 C14 H14 108.4 . .
C15 C14 P1 110.47(15) . .
C15 C14 H14 108.4 . .
C15 C14 C16 110.48(18) . .
C16 C14 P1 110.60(15) . .
C16 C14 H14 108.4 . .
C14 C15 H15A 109.5 . .
C14 C15 H15B 109.5 . .
C14 C15 H15C 109.5 . .
H15A C15 H15B 109.5 . .
H15A C15 H15C 109.5 . .
H15B C15 H15C 109.5 . .
C14 C16 H16A 109.5 . .
C14 C16 H16B 109.5 . .
C14 C16 H16C 109.5 . .
H16A C16 H16B 109.5 . .
H16A C16 H16C 109.5 . .
H16B C16 H16C 109.5 . .
P2 C21 H21 107.5 . .
C22 C21 P2 112.92(14) . .
C22 C21 H21 107.5 . .
C22 C21 C23 110.77(18) . .
C23 C21 P2 110.51(14) . .
C23 C21 H21 107.5 . .
C21 C22 H22A 109.5 . .
C21 C22 H22B 109.5 . .
C21 C22 H22C 109.5 . .
H22A C22 H22B 109.5 . .
H22A C22 H22C 109.5 . .
H22B C22 H22C 109.5 . .
C21 C23 H23A 109.5 . .
C21 C23 H23B 109.5 . .
C21 C23 H23C 109.5 . .
H23A C23 H23B 109.5 . .
H23A C23 H23C 109.5 . .
H23B C23 H23C 109.5 . .
P2 C24 H24 106.9 . .
C25 C24 P2 113.00(14) . .
C25 C24 H24 106.9 . .
C25 C24 C26 111.07(17) . .
C26 C24 P2 111.72(14) . .
C26 C24 H24 106.9 . .
C24 C25 H25A 109.5 . .
C24 C25 H25B 109.5 . .
C24 C25 H25C 109.5 . .
H25A C25 H25B 109.5 . .
H25A C25 H25C 109.5 . .
H25B C25 H25C 109.5 . .
C24 C26 H26A 109.5 . .
C24 C26 H26B 109.5 . .
C24 C26 H26C 109.5 . .
H26A C26 H26B 109.5 . .
H26A C26 H26C 109.5 . .
H26B C26 H26C 109.5 . .
C1 B1 Ru1 106.91(12) . .
C1 B1 C2 100.58(14) . .
C1 B1 B2 60.45(12) . .
C1 B1 B3 104.15(15) . .
C1 B1 B4 58.78(12) . .
C2 B1 Ru1 106.93(12) . .
C2 B1 B2 59.68(12) . .
C2 B1 B3 58.62(12) . .
C2 B1 B4 104.00(15) . .
B2 B1 Ru1 78.47(11) . .
B2 B1 B3 110.60(15) . .
B2 B1 B4 111.13(15) . .
B3 B1 Ru1 147.84(15) . .
B3 B1 B4 59.44(13) . .
B4 B1 Ru1 148.00(14) . .
Cu1 B2 Ru1 70.67(6) . .
C1 B2 Ru1 92.94(11) . .
C1 B2 Cu1 133.18(13) . .
C1 B2 B1 58.61(12) . .
C1 B2 B5 101.56(14) . .
C1 B2 B9 57.07(11) . .
C2 B2 Ru1 93.57(11) . .
C2 B2 Cu1 124.84(13) . .
C2 B2 C1 98.93(14) . .
C2 B2 B1 59.14(12) . .
C2 B2 B5 57.63(11) . .
C2 B2 B9 101.62(14) . .
B1 B2 Ru1 57.69(9) . .
B1 B2 Cu1 128.18(14) . .
B1 B2 B5 107.73(15) . .
B1 B2 B9 106.97(15) . .
B5 B2 Ru1 149.21(13) . .
B5 B2 Cu1 114.86(13) . .
B5 B2 B9 58.30(12) . .
B9 B2 Ru1 147.91(13) . .
B9 B2 Cu1 119.79(13) . .
C2 B3 B1 58.75(12) . .
C2 B3 H3 118.5(12) . .
C2 B3 B4 104.84(15) . .
C2 B3 B6 56.69(12) . .
C2 B3 B7 102.88(15) . .
B1 B3 H3 120.9(12) . .
B1 B3 B6 106.44(15) . .
B4 B3 B1 60.40(12) . .
B4 B3 H3 128.6(12) . .
B4 B3 B6 107.96(16) . .
B4 B3 B7 60.06(13) . .
B6 B3 H3 118.2(12) . .
B7 B3 B1 107.39(16) . .
B7 B3 H3 127.5(12) . .
B7 B3 B6 59.86(13) . .
C1 B4 B1 58.38(12) . .
C1 B4 B3 104.41(15) . .
C1 B4 H4 118.9(11) . .
C1 B4 B7 102.94(15) . .
C1 B4 B8 56.80(12) . .
B1 B4 H4 120.7(11) . .
B1 B4 B8 106.07(15) . .
B3 B4 B1 60.16(13) . .
B3 B4 H4 128.2(11) . .
B3 B4 B7 60.17(13) . .
B3 B4 B8 107.66(16) . .
B7 B4 B1 107.29(16) . .
B7 B4 H4 127.6(11) . .
B7 B4 B8 59.73(13) . .
B8 B4 H4 119.1(11) . .
C2 B5 B2 58.69(11) . .
C2 B5 H5 120.7(11) . .
C2 B5 B6 56.69(12) . .
C2 B5 B9 104.56(15) . .
C2 B5 B10 102.08(15) . .
B2 B5 H5 119.6(11) . .
B2 B5 B6 106.98(15) . .
B6 B5 H5 120.1(11) . .
B9 B5 B2 61.10(12) . .
B9 B5 H5 126.4(11) . .
B9 B5 B6 107.76(16) . .
B9 B5 B10 60.40(13) . .
B10 B5 B2 108.35(15) . .
B10 B5 H5 127.1(11) . .
B10 B5 B6 59.08(13) . .
C2 B6 B3 58.88(12) . .
C2 B6 B5 58.44(12) . .
C2 B6 H6 118.0(11) . .
C2 B6 B7 104.09(16) . .
C2 B6 B10 103.85(15) . .
B3 B6 B5 108.20(15) . .
B3 B6 H6 119.6(11) . .
B5 B6 H6 118.2(11) . .
B7 B6 B3 59.26(13) . .
B7 B6 B5 108.40(16) . .
B7 B6 H6 128.4(11) . .
B10 B6 B3 107.88(16) . .
B10 B6 B5 59.64(13) . .
B10 B6 H6 127.8(11) . .
B10 B6 B7 60.78(13) . .
B3 B7 B6 60.88(13) . .
B3 B7 H7 122.2(12) . .
B3 B7 B8 108.39(16) . .
B3 B7 B10 107.91(16) . .
B4 B7 B3 59.77(13) . .
B4 B7 B6 108.54(16) . .
B4 B7 H7 121.5(12) . .
B4 B7 B8 61.06(13) . .
B4 B7 B10 108.14(16) . .
B6 B7 H7 122.0(12) . .
B6 B7 B10 59.20(13) . .
B8 B7 B6 107.18(16) . .
B8 B7 H7 121.2(12) . .
B8 B7 B10 59.17(13) . .
B10 B7 H7 121.6(11) . .
C1 B8 B4 58.89(12) . .
C1 B8 B7 104.13(16) . .
C1 B8 H8 118.9(11) . .
C1 B8 B9 58.43(12) . .
C1 B8 B10 104.12(16) . .
B4 B8 H8 118.8(11) . .
B7 B8 B4 59.21(13) . .
B7 B8 H8 126.9(11) . .
B7 B8 B9 108.75(16) . .
B9 B8 B4 108.34(15) . .
B9 B8 H8 119.4(11) . .
B10 B8 B4 108.05(16) . .
B10 B8 B7 60.90(13) . .
B10 B8 H8 127.7(11) . .
B10 B8 B9 59.99(13) . .
C1 B9 B2 59.21(11) . .
C1 B9 B5 104.94(15) . .
C1 B9 B8 57.14(12) . .
C1 B9 H9 120.3(11) . .
C1 B9 B10 102.44(15) . .
B2 B9 H9 119.7(11) . .
B5 B9 B2 60.59(12) . .
B5 B9 B8 107.90(16) . .
B5 B9 H9 126.3(11) . .
B5 B9 B10 60.22(13) . .
B8 B9 B2 107.48(15) . .
B8 B9 H9 119.9(11) . .
B10 B9 B2 107.81(15) . .
B10 B9 B8 59.10(13) . .
B10 B9 H9 127.2(11) . .
B5 B10 B7 109.09(16) . .
B5 B10 B9 59.37(13) . .
B5 B10 H10 122.1(12) . .
B6 B10 B5 61.28(13) . .
B6 B10 B7 60.01(13) . .
B6 B10 B9 108.69(16) . .
B6 B10 H10 120.4(11) . .
B7 B10 H10 120.0(11) . .
B8 B10 B5 108.67(15) . .
B8 B10 B6 108.45(16) . .
B8 B10 B7 59.93(13) . .
B8 B10 B9 60.91(13) . .
B8 B10 H10 121.2(12) . .
B9 B10 B7 108.72(16) . .
B9 B10 H10 122.7(11) . .

loop_
_geom_bond_atom_site_label_1
_geom_bond_atom_site_label_2
_geom_bond_distance
_geom_bond_site_symmetry_2
Ru1 Cu1 2.6297(3) .
Ru1 P1 2.3342(5) .
Ru1 P2 2.3376(5) .
Ru1 C3 1.961(2) .
Ru1 C4 1.886(2) .
Ru1 B1 2.135(2) .
Ru1 B2 2.475(2) .
Cu1 Cl1 2.3213(5) .
Cu1 Cl1 2.3289(5) 3_666
Cu1 B2 2.029(2) .
Cl1 Cu1 2.3289(5) 3_666
P1 O1 1.6639(14) .
P1 C11 1.846(2) .
P1 C14 1.840(2) .
P2 O2 1.6637(14) .
P2 C21 1.838(2) .
P2 C24 1.841(2) .
O1 C1 1.396(2) .
O2 C2 1.395(2) .
O3 C3 1.135(2) .
O4 C4 1.140(2) .
C1 B1 1.708(3) .
C1 B2 1.741(3) .
C1 B4 1.715(3) .
C1 B8 1.677(3) .
C1 B9 1.701(3) .
C2 B1 1.714(3) .
C2 B2 1.723(3) .
C2 B3 1.711(3) .
C2 B5 1.703(3) .
C2 B6 1.671(3) .
C11 H11 1.0000 .
C11 C12 1.534(3) .
C11 C13 1.528(3) .
C12 H12A 0.9800 .
C12 H12B 0.9800 .
C12 H12C 0.9800 .
C13 H13A 0.9800 .
C13 H13B 0.9800 .
C13 H13C 0.9800 .
C14 H14 1.0000 .
C14 C15 1.525(3) .
C14 C16 1.539(3) .
C15 H15A 0.9800 .
C15 H15B 0.9800 .
C15 H15C 0.9800 .
C16 H16A 0.9800 .
C16 H16B 0.9800 .
C16 H16C 0.9800 .
C21 H21 1.0000 .
C21 C22 1.526(3) .
C21 C23 1.537(3) .
C22 H22A 0.9800 .
C22 H22B 0.9800 .
C22 H22C 0.9800 .
C23 H23A 0.9800 .
C23 H23B 0.9800 .
C23 H23C 0.9800 .
C24 H24 1.0000 .
C24 C25 1.531(3) .
C24 C26 1.533(3) .
C25 H25A 0.9800 .
C25 H25B 0.9800 .
C25 H25C 0.9800 .
C26 H26A 0.9800 .
C26 H26B 0.9800 .
C26 H26C 0.9800 .
B1 B2 1.749(3) .
B1 B3 1.780(3) .
B1 B4 1.785(3) .
B2 B5 1.808(3) .
B2 B9 1.817(3) .
B3 H3 1.06(2) .
B3 B4 1.767(3) .
B3 B6 1.804(3) .
B3 B7 1.774(3) .
B4 H4 1.061(19) .
B4 B7 1.772(3) .
B4 B8 1.806(3) .
B5 H5 1.08(2) .
B5 B6 1.810(3) .
B5 B9 1.766(3) .
B5 B10 1.781(3) .
B6 H6 1.06(2) .
B6 B7 1.785(3) .
B6 B10 1.771(3) .
B7 H7 1.09(2) .
B7 B8 1.782(3) .
B7 B10 1.799(3) .
B8 H8 1.05(2) .
B8 B9 1.801(3) .
B8 B10 1.768(3) .
B9 H9 1.07(2) .
B9 B10 1.784(3) .
B10 H10 1.07(2) .

loop_
_geom_torsion_atom_site_label_1
_geom_torsion_atom_site_label_2
_geom_torsion_atom_site_label_3
_geom_torsion_atom_site_label_4
_geom_torsion
Ru1 P1 O1 C1 -10.49(13)
Ru1 P1 C11 C12 158.62(12)
Ru1 P1 C11 C13 -73.59(16)
Ru1 P1 C14 C15 -69.98(17)
Ru1 P1 C14 C16 52.65(17)
Ru1 P2 O2 C2 -18.11(13)
Ru1 P2 C21 C22 -82.54(16)
Ru1 P2 C21 C23 42.16(17)
Ru1 P2 C24 C25 153.51(13)
Ru1 P2 C24 C26 -80.37(16)
Ru1 B1 B2 Cu1 5.49(15)
Ru1 B1 B2 C1 -117.19(11)
Ru1 B1 B2 C2 117.63(12)
Ru1 B1 B2 B5 149.87(13)
Ru1 B1 B2 B9 -148.76(13)
Ru1 B1 B3 C2 -70.8(3)
Ru1 B1 B3 B4 155.6(3)
Ru1 B1 B3 B6 -102.7(3)
Ru1 B1 B3 B7 -165.6(2)
Ru1 B1 B4 C1 70.8(3)
Ru1 B1 B4 B3 -155.5(3)
Ru1 B1 B4 B7 165.7(2)
Ru1 B1 B4 B8 103.0(3)
Ru1 B2 B5 C2 23.1(2)
Ru1 B2 B5 B6 54.1(3)
Ru1 B2 B5 B9 155.3(3)
Ru1 B2 B5 B10 116.4(2)
Ru1 B2 B9 C1 -23.4(2)
Ru1 B2 B9 B5 -156.3(3)
Ru1 B2 B9 B8 -55.2(3)
Ru1 B2 B9 B10 -117.5(2)
Cu1 B2 B5 C2 116.86(15)
Cu1 B2 B5 B6 147.78(13)
Cu1 B2 B5 B9 -110.94(15)
Cu1 B2 B5 B10 -149.91(13)
Cu1 B2 B9 C1 -124.65(16)
Cu1 B2 B9 B5 102.47(16)
Cu1 B2 B9 B8 -156.45(13)
Cu1 B2 B9 B10 141.22(14)
P1 O1 C1 B1 33.27(19)
P1 O1 C1 B2 -34.83(19)
P1 O1 C1 B4 103.86(16)
P1 O1 C1 B8 177.72(13)
P1 O1 C1 B9 -107.27(16)
P2 O2 C2 B1 -11.87(19)
P2 O2 C2 B2 56.12(18)
P2 O2 C2 B3 -82.52(17)
P2 O2 C2 B5 127.77(14)
P2 O2 C2 B6 -156.94(13)
O1 P1 C11 C12 44.09(16)
O1 P1 C11 C13 171.87(15)
O1 P1 C14 C15 46.51(16)
O1 P1 C14 C16 169.14(15)
O1 C1 B1 Ru1 -40.52(18)
O1 C1 B1 C2 -152.02(15)
O1 C1 B1 B2 -106.15(17)
O1 C1 B1 B3 147.93(15)
O1 C1 B1 B4 107.93(17)
O1 C1 B2 Ru1 56.98(15)
O1 C1 B2 Cu1 -9.1(3)
O1 C1 B2 C2 151.06(15)
O1 C1 B2 B1 105.81(17)
O1 C1 B2 B5 -150.34(15)
O1 C1 B2 B9 -110.82(17)
O1 C1 B4 B1 -106.05(17)
O1 C1 B4 B3 -146.47(16)
O1 C1 B4 B7 151.44(16)
O1 C1 B4 B8 111.64(18)
O1 C1 B8 B4 -106.93(18)
O1 C1 B8 B7 -146.72(16)
O1 C1 B8 B9 109.73(18)
O1 C1 B8 B10 150.27(16)
O1 C1 B9 B2 105.78(17)
O1 C1 B9 B5 147.14(16)
O1 C1 B9 B8 -110.96(18)
O1 C1 B9 B10 -150.73(16)
O2 P2 C21 C22 34.81(17)
O2 P2 C21 C23 159.51(14)
O2 P2 C24 C25 39.15(17)
O2 P2 C24 C26 165.26(15)
O2 C2 B1 Ru1 39.52(18)
O2 C2 B1 C1 151.00(15)
O2 C2 B1 B2 104.68(17)
O2 C2 B1 B3 -108.78(18)
O2 C2 B1 B4 -148.80(15)
O2 C2 B2 Ru1 -57.95(15)
O2 C2 B2 Cu1 10.9(2)
O2 C2 B2 C1 -151.50(14)
O2 C2 B2 B1 -106.57(17)
O2 C2 B2 B5 110.42(17)
O2 C2 B2 B9 150.48(15)
O2 C2 B3 B1 105.77(17)
O2 C2 B3 B4 146.44(16)
O2 C2 B3 B6 -111.58(18)
O2 C2 B3 B7 -151.53(16)
O2 C2 B5 B2 -104.52(18)
O2 C2 B5 B6 111.51(18)
O2 C2 B5 B9 -146.59(16)
O2 C2 B5 B10 151.20(16)
O2 C2 B6 B3 107.92(19)
O2 C2 B6 B5 -109.02(18)
O2 C2 B6 B7 147.82(16)
O2 C2 B6 B10 -149.34(16)
C1 B1 B2 Ru1 117.19(11)
C1 B1 B2 Cu1 122.68(18)
C1 B1 B2 C2 -125.19(15)
C1 B1 B2 B5 -92.94(15)
C1 B1 B2 B9 -31.57(13)
C1 B1 B3 C2 93.90(15)
C1 B1 B3 B4 -39.67(14)
C1 B1 B3 B6 61.99(18)
C1 B1 B3 B7 -0.9(2)
C1 B1 B4 B3 133.63(16)
C1 B1 B4 B7 94.81(16)
C1 B1 B4 B8 32.17(14)
C1 B2 B5 C2 -93.32(14)
C1 B2 B5 B6 -62.40(17)
C1 B2 B5 B9 38.89(13)
C1 B2 B5 B10 -0.09(18)
C1 B2 B9 B5 -132.88(15)
C1 B2 B9 B8 -31.79(14)
C1 B2 B9 B10 -94.13(16)
C1 B4 B7 B3 99.36(16)
C1 B4 B7 B6 61.49(19)
C1 B4 B7 B8 -38.33(14)
C1 B4 B7 B10 -1.2(2)
C1 B4 B8 B7 133.76(17)
C1 B4 B8 B9 32.41(14)
C1 B4 B8 B10 95.91(16)
C1 B8 B9 B2 32.60(14)
C1 B8 B9 B5 96.55(16)
C1 B8 B9 B10 133.28(17)
C1 B8 B10 B5 -3.2(2)
C1 B8 B10 B6 61.83(19)
C1 B8 B10 B7 98.52(16)
C1 B8 B10 B9 -39.76(14)
C1 B9 B10 B5 -100.25(16)
C1 B9 B10 B6 -62.42(19)
C1 B9 B10 B7 1.3(2)
C1 B9 B10 B8 38.77(14)
C2 B1 B2 Ru1 -117.63(12)
C2 B1 B2 Cu1 -112.14(18)
C2 B1 B2 C1 125.19(15)
C2 B1 B2 B5 32.24(14)
C2 B1 B2 B9 93.61(15)
C2 B1 B3 B4 -133.57(16)
C2 B1 B3 B6 -31.91(14)
C2 B1 B3 B7 -94.77(16)
C2 B1 B4 C1 -94.02(15)
C2 B1 B4 B3 39.60(14)
C2 B1 B4 B7 0.78(19)
C2 B1 B4 B8 -61.85(18)
C2 B2 B5 B6 30.92(14)
C2 B2 B5 B9 132.20(16)
C2 B2 B5 B10 93.23(16)
C2 B2 B9 C1 93.18(14)
C2 B2 B9 B5 -39.70(13)
C2 B2 B9 B8 61.39(18)
C2 B2 B9 B10 -0.95(19)
C2 B3 B4 C1 -0.32(19)
C2 B3 B4 B1 -39.85(14)
C2 B3 B4 B7 96.52(16)
C2 B3 B4 B8 58.92(18)
C2 B3 B6 B5 -32.62(14)
C2 B3 B6 B7 -133.63(16)
C2 B3 B6 B10 -95.69(17)
C2 B3 B7 B4 -99.88(16)
C2 B3 B7 B6 38.35(14)
C2 B3 B7 B8 -61.50(19)
C2 B3 B7 B10 1.1(2)
C2 B5 B6 B3 32.80(15)
C2 B5 B6 B7 95.55(17)
C2 B5 B6 B10 133.28(16)
C2 B5 B9 C1 0.18(19)
C2 B5 B9 B2 40.84(13)
C2 B5 B9 B8 -59.56(18)
C2 B5 B9 B10 -95.80(16)
C2 B5 B10 B6 -38.48(14)
C2 B5 B10 B7 -0.9(2)
C2 B5 B10 B8 62.81(19)
C2 B5 B10 B9 100.03(16)
C2 B6 B7 B3 -39.70(14)
C2 B6 B7 B4 -2.3(2)
C2 B6 B7 B8 62.17(19)
C2 B6 B7 B10 98.19(16)
C2 B6 B10 B5 39.71(14)
C2 B6 B10 B7 -98.59(16)
C2 B6 B10 B8 -61.94(19)
C2 B6 B10 B9 2.7(2)
C11 P1 O1 C1 114.81(13)
C11 P1 C14 C15 149.34(15)
C11 P1 C14 C16 -88.03(16)
C14 P1 O1 C1 -136.87(13)
C14 P1 C11 C12 -60.82(17)
C14 P1 C11 C13 66.96(17)
C21 P2 O2 C2 -148.07(13)
C21 P2 C24 C25 -64.77(17)
C21 P2 C24 C26 61.34(17)
C24 P2 O2 C2 105.09(14)
C24 P2 C21 C22 138.72(16)
C24 P2 C21 C23 -96.58(16)
B1 C1 B2 Ru1 -48.83(10)
B1 C1 B2 Cu1 -114.86(19)
B1 C1 B2 C2 45.25(13)
B1 C1 B2 B5 103.85(15)
B1 C1 B2 B9 143.37(15)
B1 C1 B4 B3 -40.41(14)
B1 C1 B4 B7 -102.51(16)
B1 C1 B4 B8 -142.31(16)
B1 C1 B8 B4 37.20(16)
B1 C1 B8 B7 -2.6(2)
B1 C1 B8 B9 -106.13(17)
B1 C1 B8 B10 -65.6(2)
B1 C1 B9 B2 -34.95(15)
B1 C1 B9 B5 6.4(2)
B1 C1 B9 B8 108.30(17)
B1 C1 B9 B10 68.53(19)
B1 C2 B2 Ru1 48.62(10)
B1 C2 B2 Cu1 117.48(17)
B1 C2 B2 C1 -44.93(13)
B1 C2 B2 B5 -143.01(16)
B1 C2 B2 B9 -102.96(15)
B1 C2 B3 B4 40.67(14)
B1 C2 B3 B6 142.65(16)
B1 C2 B3 B7 102.70(16)
B1 C2 B5 B2 35.38(15)
B1 C2 B5 B6 -108.60(17)
B1 C2 B5 B9 -6.7(2)
B1 C2 B5 B10 -68.90(18)
B1 C2 B6 B3 -36.83(16)
B1 C2 B6 B5 106.22(17)
B1 C2 B6 B7 3.1(2)
B1 C2 B6 B10 65.9(2)
B1 B2 B5 C2 -32.84(14)
B1 B2 B5 B6 -1.9(2)
B1 B2 B5 B9 99.37(16)
B1 B2 B5 B10 60.39(19)
B1 B2 B9 C1 32.18(14)
B1 B2 B9 B5 -100.71(16)
B1 B2 B9 B8 0.4(2)
B1 B2 B9 B10 -61.95(19)
B1 B3 B4 C1 39.53(13)
B1 B3 B4 B7 136.37(16)
B1 B3 B4 B8 98.77(16)
B1 B3 B6 C2 32.73(14)
B1 B3 B6 B5 0.1(2)
B1 B3 B6 B7 -100.90(17)
B1 B3 B6 B10 -62.95(19)
B1 B3 B7 B4 -38.96(15)
B1 B3 B7 B6 99.27(17)
B1 B3 B7 B8 -0.6(2)
B1 B3 B7 B10 62.0(2)
B1 B4 B7 B3 38.82(15)
B1 B4 B7 B6 1.0(2)
B1 B4 B7 B8 -98.87(16)
B1 B4 B7 B10 -61.76(19)
B1 B4 B8 C1 -32.81(14)
B1 B4 B8 B7 100.94(17)
B1 B4 B8 B9 -0.4(2)
B1 B4 B8 B10 63.10(19)
B2 C1 B1 Ru1 65.64(12)
B2 C1 B1 C2 -45.86(13)
B2 C1 B1 B3 -105.91(16)
B2 C1 B1 B4 -145.91(15)
B2 C1 B4 B1 32.72(15)
B2 C1 B4 B3 -7.7(2)
B2 C1 B4 B7 -69.79(19)
B2 C1 B4 B8 -109.59(17)
B2 C1 B8 B4 106.25(17)
B2 C1 B8 B7 66.47(19)
B2 C1 B8 B9 -37.09(16)
B2 C1 B8 B10 3.5(2)
B2 C1 B9 B5 41.35(14)
B2 C1 B9 B8 143.26(16)
B2 C1 B9 B10 103.48(16)
B2 C2 B1 Ru1 -65.16(12)
B2 C2 B1 C1 46.32(13)
B2 C2 B1 B3 146.54(16)
B2 C2 B1 B4 106.53(16)
B2 C2 B3 B1 -32.30(15)
B2 C2 B3 B4 8.4(2)
B2 C2 B3 B6 110.35(17)
B2 C2 B3 B7 70.40(19)
B2 C2 B5 B6 -143.98(16)
B2 C2 B5 B9 -42.07(14)
B2 C2 B5 B10 -104.28(16)
B2 C2 B6 B3 -106.44(18)
B2 C2 B6 B5 36.62(16)
B2 C2 B6 B7 -66.5(2)
B2 C2 B6 B10 -3.7(2)
B2 B1 B3 C2 30.56(14)
B2 B1 B3 B4 -103.01(17)
B2 B1 B3 B6 -1.4(2)
B2 B1 B3 B7 -64.2(2)
B2 B1 B4 C1 -31.51(14)
B2 B1 B4 B3 102.12(17)
B2 B1 B4 B7 63.30(19)
B2 B1 B4 B8 0.7(2)
B2 B5 B6 C2 -31.69(14)
B2 B5 B6 B3 1.1(2)
B2 B5 B6 B7 63.86(19)
B2 B5 B6 B10 101.58(17)
B2 B5 B9 C1 -40.66(13)
B2 B5 B9 B8 -100.39(16)
B2 B5 B9 B10 -136.64(16)
B2 B5 B10 B6 -99.21(16)
B2 B5 B10 B7 -61.65(19)
B2 B5 B10 B8 2.1(2)
B2 B5 B10 B9 39.30(14)
B2 B9 B10 B5 -38.92(14)
B2 B9 B10 B6 -1.1(2)
B2 B9 B10 B7 62.7(2)
B2 B9 B10 B8 100.11(16)
B3 C2 B1 Ru1 148.30(15)
B3 C2 B1 C1 -100.22(15)
B3 C2 B1 B2 -146.54(16)
B3 C2 B1 B4 -40.01(14)
B3 C2 B2 Ru1 81.41(15)
B3 C2 B2 Cu1 150.27(14)
B3 C2 B2 C1 -12.13(19)
B3 C2 B2 B1 32.80(15)
B3 C2 B2 B5 -110.22(17)
B3 C2 B2 B9 -70.16(18)
B3 C2 B5 B2 106.09(18)
B3 C2 B5 B6 -37.89(17)
B3 C2 B5 B9 64.0(2)
B3 C2 B5 B10 1.8(2)
B3 C2 B6 B5 143.05(16)
B3 C2 B6 B7 39.89(15)
B3 C2 B6 B10 102.74(17)
B3 B1 B2 Ru1 -147.82(17)
B3 B1 B2 Cu1 -142.33(15)
B3 B1 B2 C1 95.00(16)
B3 B1 B2 C2 -30.19(14)
B3 B1 B2 B5 2.1(2)
B3 B1 B2 B9 63.42(19)
B3 B1 B4 C1 -133.63(16)
B3 B1 B4 B7 -38.82(15)
B3 B1 B4 B8 -101.46(17)
B3 B4 B7 B6 -37.87(15)
B3 B4 B7 B8 -137.68(16)
B3 B4 B7 B10 -100.58(17)
B3 B4 B8 C1 -95.96(16)
B3 B4 B8 B7 37.80(15)
B3 B4 B8 B9 -63.55(19)
B3 B4 B8 B10 0.0(2)
B3 B6 B7 B4 37.38(15)
B3 B6 B7 B8 101.87(17)
B3 B6 B7 B10 137.89(16)
B3 B6 B10 B5 101.04(16)
B3 B6 B10 B7 -37.27(15)
B3 B6 B10 B8 -0.6(2)
B3 B6 B10 B9 64.0(2)
B3 B7 B8 C1 1.8(2)
B3 B7 B8 B4 -37.80(15)
B3 B7 B8 B9 62.8(2)
B3 B7 B8 B10 100.31(17)
B3 B7 B10 B5 -0.1(2)
B3 B7 B10 B6 38.00(15)
B3 B7 B10 B8 -101.14(17)
B3 B7 B10 B9 -63.3(2)
B4 C1 B1 Ru1 -148.45(15)
B4 C1 B1 C2 100.05(15)
B4 C1 B1 B2 145.91(15)
B4 C1 B1 B3 40.00(14)
B4 C1 B2 Ru1 -82.21(14)
B4 C1 B2 Cu1 -148.24(16)
B4 C1 B2 C2 11.88(19)
B4 C1 B2 B1 -33.37(15)
B4 C1 B2 B5 70.47(18)
B4 C1 B2 B9 110.00(17)
B4 C1 B8 B7 -39.78(15)
B4 C1 B8 B9 -143.34(16)
B4 C1 B8 B10 -102.79(17)
B4 C1 B9 B2 -105.83(17)
B4 C1 B9 B5 -64.5(2)
B4 C1 B9 B8 37.43(17)
B4 C1 B9 B10 -2.3(2)
B4 B1 B2 Ru1 148.11(16)
B4 B1 B2 Cu1 153.59(15)
B4 B1 B2 C1 30.92(14)
B4 B1 B2 C2 -94.27(16)
B4 B1 B2 B5 -62.03(19)
B4 B1 B2 B9 -0.7(2)
B4 B1 B3 C2 133.57(16)
B4 B1 B3 B6 101.66(17)
B4 B1 B3 B7 38.80(15)
B4 B3 B6 C2 96.27(16)
B4 B3 B6 B5 63.65(19)
B4 B3 B6 B7 -37.36(15)
B4 B3 B6 B10 0.6(2)
B4 B3 B7 B6 138.23(16)
B4 B3 B7 B8 38.38(15)
B4 B3 B7 B10 100.98(17)
B4 B7 B8 C1 39.62(14)
B4 B7 B8 B9 100.63(17)
B4 B7 B8 B10 138.11(16)
B4 B7 B10 B5 63.1(2)
B4 B7 B10 B6 101.19(17)
B4 B7 B10 B8 -37.94(15)
B4 B7 B10 B9 -0.1(2)
B4 B8 B9 C1 -32.59(14)
B4 B8 B9 B2 0.0(2)
B4 B8 B9 B5 63.96(19)
B4 B8 B9 B10 100.69(18)
B4 B8 B10 B5 -64.63(19)
B4 B8 B10 B6 0.4(2)
B4 B8 B10 B7 37.10(15)
B4 B8 B10 B9 -101.18(16)
B5 C2 B1 Ru1 -101.48(15)
B5 C2 B1 C1 10.00(19)
B5 C2 B1 B2 -36.32(15)
B5 C2 B1 B3 110.22(17)
B5 C2 B1 B4 70.21(18)
B5 C2 B2 Ru1 -168.37(13)
B5 C2 B2 Cu1 -99.51(16)
B5 C2 B2 C1 98.08(15)
B5 C2 B2 B1 143.01(16)
B5 C2 B2 B9 40.05(14)
B5 C2 B3 B1 -104.60(18)
B5 C2 B3 B4 -63.9(2)
B5 C2 B3 B6 38.05(17)
B5 C2 B3 B7 -1.9(2)
B5 C2 B6 B3 -143.05(16)
B5 C2 B6 B7 -103.16(17)
B5 C2 B6 B10 -40.32(15)
B5 B2 B9 C1 132.88(15)
B5 B2 B9 B8 101.09(17)
B5 B2 B9 B10 38.75(15)
B5 B6 B7 B3 -100.67(16)
B5 B6 B7 B4 -63.29(19)
B5 B6 B7 B8 1.2(2)
B5 B6 B7 B10 37.22(14)
B5 B6 B10 B7 -138.31(16)
B5 B6 B10 B8 -101.65(17)
B5 B6 B10 B9 -37.00(15)
B5 B9 B10 B6 37.83(15)
B5 B9 B10 B7 101.58(17)
B5 B9 B10 B8 139.03(16)
B6 C2 B1 Ru1 -174.18(13)
B6 C2 B1 C1 -62.70(19)
B6 C2 B1 B2 -109.03(17)
B6 C2 B1 B3 37.51(16)
B6 C2 B1 B4 -2.5(2)
B6 C2 B2 Ru1 154.58(14)
B6 C2 B2 Cu1 -136.56(16)
B6 C2 B2 C1 61.03(19)
B6 C2 B2 B1 105.96(18)
B6 C2 B2 B5 -37.05(16)
B6 C2 B2 B9 3.0(2)
B6 C2 B3 B1 -142.65(16)
B6 C2 B3 B4 -101.98(17)
B6 C2 B3 B7 -39.95(15)
B6 C2 B5 B2 143.98(16)
B6 C2 B5 B9 101.91(16)
B6 C2 B5 B10 39.70(14)
B6 B3 B4 C1 -59.57(18)
B6 B3 B4 B1 -99.09(16)
B6 B3 B4 B7 37.28(15)
B6 B3 B4 B8 -0.3(2)
B6 B3 B7 B4 -138.23(16)
B6 B3 B7 B8 -99.85(17)
B6 B3 B7 B10 -37.25(15)
B6 B5 B9 C1 59.34(18)
B6 B5 B9 B2 100.00(16)
B6 B5 B9 B8 -0.4(2)
B6 B5 B9 B10 -36.64(14)
B6 B5 B10 B7 37.57(15)
B6 B5 B10 B8 101.29(17)
B6 B5 B10 B9 138.51(16)
B6 B7 B8 C1 -62.46(19)
B6 B7 B8 B4 -102.08(17)
B6 B7 B8 B9 -1.4(2)
B6 B7 B8 B10 36.04(15)
B6 B7 B10 B5 -38.12(15)
B6 B7 B10 B8 -139.13(16)
B6 B7 B10 B9 -101.25(17)
B7 B3 B4 C1 -96.84(16)
B7 B3 B4 B1 -136.37(16)
B7 B3 B4 B8 -37.60(15)
B7 B3 B6 C2 133.63(16)
B7 B3 B6 B5 101.01(17)
B7 B3 B6 B10 37.95(15)
B7 B4 B8 C1 -133.76(17)
B7 B4 B8 B9 -101.35(17)
B7 B4 B8 B10 -37.85(15)
B7 B6 B10 B5 138.31(16)
B7 B6 B10 B8 36.65(15)
B7 B6 B10 B9 101.30(17)
B7 B8 B9 C1 -95.39(17)
B7 B8 B9 B2 -62.79(19)
B7 B8 B9 B5 1.2(2)
B7 B8 B9 B10 37.88(15)
B7 B8 B10 B5 -101.73(17)
B7 B8 B10 B6 -36.69(15)
B7 B8 B10 B9 -138.28(16)
B8 C1 B1 Ru1 173.79(13)
B8 C1 B1 C2 62.29(19)
B8 C1 B1 B2 108.15(17)
B8 C1 B1 B3 2.2(2)
B8 C1 B1 B4 -37.76(16)
B8 C1 B2 Ru1 -154.85(14)
B8 C1 B2 Cu1 139.12(17)
B8 C1 B2 C2 -60.77(19)
B8 C1 B2 B1 -106.02(18)
B8 C1 B2 B5 -2.2(2)
B8 C1 B2 B9 37.35(16)
B8 C1 B4 B1 142.31(16)
B8 C1 B4 B3 101.90(17)
B8 C1 B4 B7 39.80(15)
B8 C1 B9 B2 -143.26(16)
B8 C1 B9 B5 -101.90(16)
B8 C1 B9 B10 -39.77(15)
B8 B4 B7 B3 137.68(16)
B8 B4 B7 B6 99.82(17)
B8 B4 B7 B10 37.10(15)
B8 B7 B10 B5 101.01(17)
B8 B7 B10 B6 139.13(16)
B8 B7 B10 B9 37.88(15)
B8 B9 B10 B5 -139.03(16)
B8 B9 B10 B6 -101.19(18)
B8 B9 B10 B7 -37.45(15)
B9 C1 B1 Ru1 101.63(15)
B9 C1 B1 C2 -9.87(19)
B9 C1 B1 B2 35.99(15)
B9 C1 B1 B3 -69.92(19)
B9 C1 B1 B4 -109.92(17)
B9 C1 B2 Ru1 167.79(12)
B9 C1 B2 Cu1 101.77(19)
B9 C1 B2 C2 -98.12(14)
B9 C1 B2 B1 -143.37(15)
B9 C1 B2 B5 -39.52(13)
B9 C1 B4 B1 104.84(18)
B9 C1 B4 B3 64.4(2)
B9 C1 B4 B7 2.3(2)
B9 C1 B4 B8 -37.47(17)
B9 C1 B8 B4 143.34(16)
B9 C1 B8 B7 103.56(17)
B9 C1 B8 B10 40.55(15)
B9 B2 B5 C2 -132.20(16)
B9 B2 B5 B6 -101.28(17)
B9 B2 B5 B10 -38.98(15)
B9 B5 B6 C2 -96.05(16)
B9 B5 B6 B3 -63.26(19)
B9 B5 B6 B7 -0.5(2)
B9 B5 B6 B10 37.22(15)
B9 B5 B10 B6 -138.51(16)
B9 B5 B10 B7 -100.94(17)
B9 B5 B10 B8 -37.22(15)
B9 B8 B10 B5 36.55(15)
B9 B8 B10 B6 101.60(17)
B9 B8 B10 B7 138.28(16)
B10 B5 B6 C2 -133.28(16)
B10 B5 B6 B3 -100.48(18)
B10 B5 B6 B7 -37.72(15)
B10 B5 B9 C1 95.98(16)
B10 B5 B9 B2 136.64(16)
B10 B5 B9 B8 36.25(15)
B10 B6 B7 B3 -137.89(16)
B10 B6 B7 B4 -100.51(17)
B10 B6 B7 B8 -36.02(15)
B10 B7 B8 C1 -98.49(16)
B10 B7 B8 B4 -138.11(16)
B10 B7 B8 B9 -37.48(15)
B10 B8 B9 C1 -133.28(17)
B10 B8 B9 B2 -100.67(17)
B10 B8 B9 B5 -36.73(15)
